data_2310260
loop_
_publ_author_name
'Wang, F.E.'
'King, A.J.'
'Kanda, F.A.'
'Miskell, C.F.'

_publ_section_title
;
 The crystal structures of Sr6 Mg23, Sr Mg4, Ba6 Mg23 and Ba Li4
;
_journal_name_full 'Acta Crystallographica (1,1948-23,1967)'
_journal_page_first 24
_journal_page_last 31
_journal_volume 18
_journal_year 1965
_chemical_formula_sum 'Mg4 Sr'
_space_group_IT_number 194
_symmetry_space_group_name_Hall '-P 6c 2c'
_symmetry_space_group_name_H-M 'P 63/m m c'
_cell_angle_alpha 90
_cell_angle_beta 90
_cell_angle_gamma 120
_cell_formula_units_Z 18
_cell_length_a 10.511
_cell_length_b 10.511
_cell_length_c 28.362
_cell_volume 2713.661
_citation_journal_id_ASTM ACCRA9
_cod_data_source_file Wang_ACCRA9_1965_1089.cif
_cod_data_source_block Mg4Sr1
_cod_original_formula_sum 'Mg4 Sr1'
_cod_database_code 2310260

loop_
_symmetry_equiv_pos_as_xyz
x,y,z
x-y,x,z+1/2
-y,x-y,z
-x,-y,z+1/2
-x+y,-x,z
y,-x+y,z+1/2
-y,-x,-z+1/2
x-y,-y,-z
x,x-y,-z+1/2
y,x,-z
-x+y,y,-z+1/2
-x,-x+y,-z
-x,-y,-z
-x+y,-x,-z-1/2
y,-x+y,-z
x,y,-z-1/2
x-y,x,-z
-y,x-y,-z-1/2
y,x,z-1/2
-x+y,y,z
-x,-x+y,z-1/2
-y,-x,z
x-y,-y,z-1/2
x,x-y,z

loop_
_atom_site_label
_atom_site_type_symbol
_atom_site_fract_x
_atom_site_fract_y
_atom_site_fract_z
_atom_site_occupancy
_atom_site_U_iso_or_equiv
Sr2 Sr 0.1369 0.2738 0.0625 1 0.0
Sr1 Sr 0.478 0.956 0.25 1 0.0
Mg4 Mg 0.5 0 0 1 0.0
Mg2 Mg 0.3333 0.6667 0.0373 1 0.0
Mg8 Mg 0.8323 0.6646 0.154 1 0.0
Mg6 Mg 0.5 0 0.1177 1 0.0
Mg5 Mg 0.8989 0.7978 0.25 1 0.0
Mg3 Mg 0.3333 0.6667 0.8573 1 0.0
Mg9 Mg 0.1772 0.3544 0.1897 1 0.0
Mg7 Mg 0.7679 0.5358 0.0546 1 0.0
Mg1 Mg 0 0 0.158 1 0.0
